data_1540912
loop_
_publ_author_name
'Schmitz, D.'
'Bronger, W.'

_publ_section_title
;
 Zur Kristallchemie einiger Alkalithiomanganate und -zinkate. Mit einer
 Bemerkung zum Th Cr2 Si2 -Typ
;
_journal_name_full 'Zeitschrift fuer Anorganische und Allgemeine Chemie'
_journal_page_first 248
_journal_page_last 260
_journal_volume 553
_journal_year 1987
_chemical_formula_sum 'K Li Mn S2'
_space_group_IT_number 139
_symmetry_space_group_name_Hall '-I 4 2'
_symmetry_space_group_name_H-M 'I 4/m m m'
_cell_angle_alpha 90
_cell_angle_beta 90
_cell_angle_gamma 90
_cell_formula_units_Z 2
_cell_length_a 4.07
_cell_length_b 4.07
_cell_length_c 13.227
_cell_volume 219.104
_citation_journal_id_ASTM ZAACAB
_cod_data_source_file Schmitz_ZAACAB_1987_91.cif
_cod_data_source_block K1Li1Mn1S2
_cod_original_formula_sum 'K1 Li1 Mn1 S2'
_cod_database_code 1540912

loop_
_symmetry_equiv_pos_as_xyz
x,y,z
-y,x,z
-x,-y,z
y,-x,z
x,-y,-z
y,x,-z
-x,y,-z
-y,-x,-z
-x,-y,-z
y,-x,-z
x,y,-z
-y,x,-z
-x,y,z
-y,-x,z
x,-y,z
y,x,z
x+1/2,y+1/2,z+1/2
-y+1/2,x+1/2,z+1/2
-x+1/2,-y+1/2,z+1/2
y+1/2,-x+1/2,z+1/2
x+1/2,-y+1/2,-z+1/2
y+1/2,x+1/2,-z+1/2
-x+1/2,y+1/2,-z+1/2
-y+1/2,-x+1/2,-z+1/2
-x+1/2,-y+1/2,-z+1/2
y+1/2,-x+1/2,-z+1/2
x+1/2,y+1/2,-z+1/2
-y+1/2,x+1/2,-z+1/2
-x+1/2,y+1/2,z+1/2
-y+1/2,-x+1/2,z+1/2
x+1/2,-y+1/2,z+1/2
y+1/2,x+1/2,z+1/2

loop_
_atom_site_label
_atom_site_type_symbol
_atom_site_fract_x
_atom_site_fract_y
_atom_site_fract_z
_atom_site_occupancy
_atom_site_U_iso_or_equiv
S1 S-2 0 0 0.3517 1 0.0
K1 K+1 0 0 0 1 0.0
Li1 Li+1 0 0.5 0.25 0.5 0.0
Mn1 Mn+2 0 0.5 0.25 0.5 0.0
